data_7119832
loop_
_publ_author_name
'Juhoon Lee'
'Nolan W. Waggoner'
'Luis Polanco'
'Ga Rim You'
'Vincent M. Lynch'
'Sung Kuk Kim'
'Simon M. Humphrey'
'Jonathan L. Sessler'

_publ_section_title
;
 Ship in a breakable bottle: fluoride-induced release of an organic
 molecule from a Pr(III)-linked molecular cage
;
_journal_name_full Chem.Commun.
_journal_page_first 8514
_journal_volume 52
_journal_year 2016
_chemical_absolute_configuration ad
_chemical_formula_moiety '3 C14 H8 O4 2-, 2 Pr 3+, 4 C3 H7 N O,  C6 H14'
_chemical_formula_sum 'C60 H68 N16 O4 Pr2'
_chemical_formula_weight 1359.12
_space_group_crystal_system monoclinic
_space_group_IT_number 5
_space_group_name_Hall 'C 2y'
_space_group_name_H-M_alt 'C 1 2 1'
_symmetry_space_group_name_Hall 'C 2y'
_symmetry_space_group_name_H-M 'C 1 2 1'
_atom_sites_solution_hydrogens mixed
_audit_creation_method SHELXL-2014/7
_audit_update_record
;
2016-04-20 deposited with the CCDC.
2016-05-26 downloaded from the CCDC.
;
_cell_angle_alpha 90
_cell_angle_beta 116.0560(10)
_cell_angle_gamma 90
_cell_formula_units_Z 2
_cell_length_a 28.8960(9)
_cell_length_b 8.6749(3)
_cell_length_c 14.2513(4)
_cell_measurement_reflns_used 7194
_cell_measurement_temperature 100(2)
_cell_measurement_theta_max 28.3
_cell_measurement_theta_min 2.47
_cell_volume 3209.29(18)
_computing_cell_refinement 'Apex II release 2010, Bruker AXS, Inc.'
_computing_data_collection 'Apex II release 2010, Bruker AXS, Inc.'
_computing_data_reduction 'Apex II release 2010, Bruker AXS, Inc.'
_computing_molecular_graphics 'XP SHELXTL/PC, Siemens Analytical'
_computing_publication_material 'XL SHELXTL/Plus, Siemens Analytical'
_computing_structure_refinement 'Shelxl-2014/7, Sheldrick, G. M. 2015'
_computing_structure_solution
;

SIR97 - Altomare A., Burla M.C., Camalli M., Cascarano G.L., Giacovazzo C., 
Guagliardi A., Moliterni A.G.G., Polidori G.,Spagna R.
;
_diffrn_ambient_temperature 100(2)
_diffrn_measured_fraction_theta_full 0.996
_diffrn_measured_fraction_theta_max 0.726
_diffrn_measurement_device_type 'Nonius Kappa CCD with Bruker Apex II detector'
_diffrn_measurement_method \w-scans
_diffrn_radiation_type MoK\a
_diffrn_radiation_wavelength 0.71073
_diffrn_reflns_av_R_equivalents 0.0255
_diffrn_reflns_av_unetI/netI 0.0607
_diffrn_reflns_Laue_measured_fraction_full 0.996
_diffrn_reflns_Laue_measured_fraction_max 0.726
_diffrn_reflns_limit_h_max 28
_diffrn_reflns_limit_h_min -44
_diffrn_reflns_limit_k_max 10
_diffrn_reflns_limit_k_min -12
_diffrn_reflns_limit_l_max 21
_diffrn_reflns_limit_l_min -17
_diffrn_reflns_number 10221
_diffrn_reflns_point_group_measured_fraction_full 0.998
_diffrn_reflns_point_group_measured_fraction_max 0.724
_diffrn_reflns_theta_full 25.242
_diffrn_reflns_theta_max 33.678
_diffrn_reflns_theta_min 2.475
_diffrn_source 'sealed fine focus tube'
_exptl_absorpt_coefficient_mu 1.556
_exptl_absorpt_correction_T_max 1.00
_exptl_absorpt_correction_T_min 0.761
_exptl_absorpt_correction_type multi-scan
_exptl_absorpt_process_details
;
SADABS.  G. M. Sheldrick, Apex II release 2010, Bruker AXS, Inc.
;
_exptl_crystal_colour 'pale green'
_exptl_crystal_density_diffrn 1.406
_exptl_crystal_description prism
_exptl_crystal_F_000 1380
_exptl_crystal_size_max 0.2
_exptl_crystal_size_mid 0.1
_exptl_crystal_size_min 0.05
_refine_diff_density_max 1.785
_refine_diff_density_min -0.589
_refine_diff_density_rms 0.127
_refine_ls_abs_structure_details
;
 Refined as an inversion twin.
;
_refine_ls_abs_structure_Flack 0.110(19)
_refine_ls_extinction_coef .
_refine_ls_extinction_method none
_refine_ls_goodness_of_fit_ref 1.033
_refine_ls_hydrogen_treatment constr
_refine_ls_matrix_type full
_refine_ls_number_parameters 392
_refine_ls_number_reflns 7556
_refine_ls_number_restraints 413
_refine_ls_restrained_S_all 1.036
_refine_ls_R_factor_all 0.0391
_refine_ls_R_factor_gt 0.0322
_refine_ls_shift/su_max 0.054
_refine_ls_shift/su_mean 0.001
_refine_ls_structure_factor_coef Fsqd
_refine_ls_weighting_details 'w=1/[\s^2^(Fo^2^)+(0.0401P)^2^] where P=(Fo^2^+2Fc^2^)/3'
_refine_ls_weighting_scheme calc
_refine_ls_wR_factor_gt 0.0805
_refine_ls_wR_factor_ref 0.0828
_reflns_Friedel_coverage 0.891
_reflns_Friedel_fraction_full 1.000
_reflns_Friedel_fraction_max 0.723
_reflns_number_gt 6693
_reflns_number_total 7556
_reflns_threshold_expression 'I > 2\s(I)'
_cod_data_source_file c6cc03471c2.cif
_cod_data_source_block shelx2
_cod_database_code 7119832
_shelx_shelxl_version_number 2014/7
_shelx_space_group_comment
;
The symmetry employed for this shelxl refinement is uniquely defined
by the following loop, which should always be used as a source of
symmetry information in preference to the above space-group names.
They are only intended as comments.
;
_platon_squeeze_void_probe_radius 1.20

loop_
_space_group_symop_operation_xyz
'x, y, z'
'-x, y, -z'
'x+1/2, y+1/2, z'
'-x+1/2, y+1/2, -z'

loop_
_atom_site_label
_atom_site_type_symbol
_atom_site_fract_x
_atom_site_fract_y
_atom_site_fract_z
_atom_site_U_iso_or_equiv
_atom_site_adp_type
_atom_site_occupancy
_atom_site_site_symmetry_order
_atom_site_calc_flag
_atom_site_refinement_flags_posn
_atom_site_refinement_flags_adp
_atom_site_refinement_flags_occupancy
_atom_site_disorder_assembly
_atom_site_disorder_group
C1 C 0.8356(2) 0.7697(7) 0.6652(4) 0.0167(11) Uani 1 1 d . U . . .
C2 C 0.8845(2) 0.7691(7) 0.7648(4) 0.0218(12) Uani 1 1 d . U . . .
C3 C 0.9071(2) 0.6321(7) 0.8084(5) 0.040(2) Uani 1 1 d . U . . .
H3 H 0.8917 0.5374 0.7763 0.048 Uiso 1 1 calc R U . . .
C4 C 0.9530(3) 0.6320(7) 0.9004(6) 0.046(2) Uani 1 1 d . U . . .
H4 H 0.9687 0.5364 0.9297 0.056 Uiso 1 1 calc R U . . .
C5 C 0.9764(2) 0.7693(8) 0.9506(5) 0.0316(15) Uani 1 1 d . U . . .
C6 C 0.9529(3) 0.9045(8) 0.9018(6) 0.047(2) Uani 1 1 d . U . . .
H6 H 0.9687 1.0003 0.9305 0.056 Uiso 1 1 calc R U . . .
C7 C 0.9068(3) 0.9036(8) 0.8120(5) 0.0396(18) Uani 1 1 d . U . . .
H7 H 0.8905 0.9986 0.7828 0.047 Uiso 1 1 calc R U . . .
C8 C 0.7844(2) 0.4190(7) 0.3617(4) 0.0162(11) Uani 1 1 d . U . . .
C9 C 0.7918(2) 0.4180(6) 0.2638(4) 0.0154(10) Uani 1 1 d . U . . .
C10 C 0.8171(2) 0.2938(6) 0.2437(4) 0.0164(11) Uani 1 1 d . U . . .
H10 H 0.8297 0.2111 0.2920 0.020 Uiso 1 1 calc R U . . .
C11 C 0.8236(2) 0.2919(6) 0.1528(4) 0.0167(11) Uani 1 1 d . U . . .
H11 H 0.8426 0.2106 0.1414 0.020 Uiso 1 1 calc R U . . .
C12 C 0.8026(2) 0.4082(7) 0.0778(4) 0.0178(11) Uani 1 1 d . U . . .
C13 C 0.7789(2) 0.5334(7) 0.1002(5) 0.0239(13) Uani 1 1 d . U . . .
H13 H 0.7660 0.6162 0.0520 0.029 Uiso 1 1 calc R U . . .
C14 C 0.7739(2) 0.5377(7) 0.1932(4) 0.0206(12) Uani 1 1 d . U . . .
H14 H 0.7580 0.6241 0.2081 0.025 Uiso 1 1 calc R U . . .
C15 C 0.6980(2) 0.8183(6) 0.3240(4) 0.0135(10) Uani 1 1 d . U . . .
C16 C 0.6943(2) 0.8600(6) 0.2197(4) 0.0140(10) Uani 1 1 d . U . . .
C17 C 0.7325(2) 0.9458(7) 0.2108(4) 0.0211(12) Uani 1 1 d . U . . .
H17 H 0.7587 0.9925 0.2710 0.025 Uiso 1 1 calc R U . . .
C18 C 0.7325(2) 0.9640(7) 0.1131(5) 0.0229(13) Uani 1 1 d . U . . .
H18 H 0.7594 1.0212 0.1079 0.027 Uiso 1 1 calc R U . . .
C19 C 0.6941(2) 0.9000(7) 0.0243(4) 0.0171(11) Uani 1 1 d . U . . .
C20 C 0.6542(2) 0.8183(7) 0.0324(4) 0.0187(12) Uani 1 1 d . U . . .
H20 H 0.6269 0.7767 -0.0283 0.022 Uiso 1 1 calc R U . . .
C21 C 0.6549(2) 0.7981(7) 0.1306(4) 0.0195(11) Uani 1 1 d . U . . .
H21 H 0.6280 0.7416 0.1362 0.023 Uiso 1 1 calc R U . . .
O1 O 0.81967(16) 0.8998(5) 0.6253(4) 0.0263(10) Uani 1 1 d . U . . .
O2 O 0.81396(14) 0.6447(4) 0.6277(3) 0.0204(9) Uani 1 1 d . U . . .
O3 O 0.77407(15) 0.5447(4) 0.3911(3) 0.0202(9) Uani 1 1 d . U . . .
O4 O 0.78924(16) 0.2910(5) 0.4077(3) 0.0205(9) Uani 1 1 d . U . . .
O5 O 0.73882(14) 0.8581(4) 0.4065(3) 0.0127(7) Uani 1 1 d . U . . .
O6 O 0.66459(15) 0.7322(5) 0.3297(3) 0.0153(8) Uani 1 1 d . U . . .
Pr1 Pr 0.72699(2) 0.59698(6) 0.49427(2) 0.01037(7) Uani 1 1 d . U . . .
O1A O 0.6583(12) 0.505(3) 0.545(2) 0.032(3) Uani 0.53 1 d D U P A 1
N1A N 0.6027(5) 0.3034(15) 0.4979(9) 0.058(3) Uani 0.53 1 d D U P A 1
C1A C 0.6490(6) 0.367(2) 0.5483(17) 0.043(3) Uani 0.53 1 d D U P A 1
H1A H 0.6769 0.3011 0.5896 0.052 Uiso 0.53 1 calc R U P A 1
C2A C 0.5620(7) 0.399(2) 0.4376(18) 0.108(7) Uani 0.53 1 d D U P A 1
H2A1 H 0.5302 0.3394 0.4017 0.162 Uiso 0.53 1 d R U P A 1
H2A2 H 0.5701 0.4520 0.3859 0.162 Uiso 0.53 1 d R U P A 1
H2A3 H 0.5575 0.4749 0.4837 0.162 Uiso 0.53 1 d R U P A 1
C3A C 0.5961(7) 0.138(2) 0.5068(17) 0.112(7) Uani 0.53 1 d D U P A 1
H3A1 H 0.5742 0.0946 0.4379 0.168 Uiso 0.53 1 d R U P A 1
H3A2 H 0.5802 0.1190 0.5540 0.168 Uiso 0.53 1 d R U P A 1
H3A3 H 0.6301 0.0889 0.5349 0.168 Uiso 0.53 1 d R U P A 1
O1B O 0.6592(13) 0.503(3) 0.540(3) 0.031(3) Uani 0.47 1 d D U P A 2
N1B N 0.6142(5) 0.3387(17) 0.5959(10) 0.058(3) Uani 0.47 1 d D U P A 2
C1B C 0.6466(7) 0.375(2) 0.5570(19) 0.039(3) Uani 0.47 1 d D U P A 2
H1B H 0.6623 0.2906 0.5400 0.047 Uiso 0.47 1 calc R U P A 2
C2B C 0.5895(9) 0.456(3) 0.624(2) 0.109(8) Uani 0.47 1 d D U P A 2
H2B1 H 0.5826 0.5449 0.5772 0.163 Uiso 0.47 1 d R U P A 2
H2B2 H 0.6132 0.4856 0.6950 0.163 Uiso 0.47 1 d R U P A 2
H2B3 H 0.5571 0.4191 0.6223 0.163 Uiso 0.47 1 d R U P A 2
C3B C 0.6058(9) 0.174(2) 0.6094(19) 0.094(6) Uani 0.47 1 d D U P A 2
H3B1 H 0.5736 0.1416 0.5510 0.141 Uiso 0.47 1 d R U P A 2
H3B2 H 0.6037 0.1570 0.6754 0.141 Uiso 0.47 1 d R U P A 2
H3B3 H 0.6345 0.1146 0.6091 0.141 Uiso 0.47 1 d R U P A 2
O1C O 0.5737(5) 0.5586(15) -0.1417(12) 0.121(5) Uani 0.67 1 d D U P . .
N1C N 0.6010(5) 0.3066(15) -0.0970(12) 0.093(4) Uani 0.67 1 d D U P . .
C1C C 0.5686(6) 0.4211(16) -0.1389(14) 0.092(4) Uani 0.67 1 d D U P . .
H1C H 0.5338 0.3884 -0.1745 0.110 Uiso 0.67 1 calc R U P . .
C2C C 0.6479(6) 0.338(2) -0.0125(14) 0.084(5) Uani 0.67 1 d D U P . .
H2C1 H 0.6526 0.4493 -0.0032 0.125 Uiso 0.67 1 calc R U P . .
H2C2 H 0.6759 0.2938 -0.0255 0.125 Uiso 0.67 1 calc R U P . .
H2C3 H 0.6485 0.2915 0.0507 0.125 Uiso 0.67 1 calc R U P . .
C3C C 0.5787(7) 0.1499(16) -0.1226(16) 0.108(6) Uani 0.67 1 d D U P . .
H3C1 H 0.5540 0.1352 -0.0933 0.162 Uiso 0.67 1 calc R U P . .
H3C2 H 0.6062 0.0731 -0.0930 0.162 Uiso 0.67 1 calc R U P . .
H3C3 H 0.5609 0.1374 -0.1987 0.162 Uiso 0.67 1 calc R U P . .

loop_
_atom_site_aniso_label
_atom_site_aniso_U_11
_atom_site_aniso_U_22
_atom_site_aniso_U_33
_atom_site_aniso_U_23
_atom_site_aniso_U_13
_atom_site_aniso_U_12
C1 0.016(2) 0.016(3) 0.011(3) 0.003(2) 0.000(2) 0.003(2)
C2 0.021(3) 0.015(3) 0.017(3) 0.000(2) -0.003(2) 0.001(2)
C3 0.036(3) 0.021(5) 0.032(3) 0.001(3) -0.014(3) -0.004(2)
C4 0.041(4) 0.016(5) 0.039(4) 0.003(3) -0.024(3) -0.002(2)
C5 0.027(3) 0.017(3) 0.027(3) 0.005(3) -0.010(3) 0.002(2)
C6 0.043(4) 0.014(3) 0.041(4) -0.004(3) -0.020(3) 0.001(3)
C7 0.037(4) 0.017(3) 0.031(4) 0.001(3) -0.016(3) 0.006(3)
C8 0.020(3) 0.017(3) 0.009(2) -0.001(2) 0.005(2) -0.005(2)
C9 0.020(3) 0.015(3) 0.012(3) -0.003(2) 0.008(2) -0.002(2)
C10 0.024(3) 0.015(3) 0.008(2) 0.004(2) 0.005(2) 0.004(2)
C11 0.027(3) 0.012(3) 0.012(3) -0.002(2) 0.010(2) 0.002(2)
C12 0.026(3) 0.019(3) 0.010(3) -0.001(2) 0.009(2) 0.001(2)
C13 0.038(3) 0.022(3) 0.014(3) 0.006(2) 0.014(3) 0.012(3)
C14 0.033(3) 0.017(2) 0.016(3) 0.001(2) 0.014(2) 0.007(2)
C15 0.022(3) 0.009(2) 0.008(2) -0.002(2) 0.005(2) 0.005(2)
C16 0.019(3) 0.014(3) 0.008(2) 0.001(2) 0.004(2) 0.003(2)
C17 0.034(3) 0.017(3) 0.010(3) -0.007(2) 0.008(2) -0.007(2)
C18 0.035(3) 0.022(3) 0.015(3) -0.002(2) 0.014(3) -0.011(2)
C19 0.028(3) 0.014(3) 0.008(2) 0.001(2) 0.008(2) -0.001(2)
C20 0.019(3) 0.028(3) 0.008(3) 0.000(2) 0.004(2) -0.002(2)
C21 0.022(3) 0.023(3) 0.010(3) -0.001(2) 0.005(2) -0.007(2)
O1 0.022(2) 0.020(2) 0.021(2) 0.005(2) -0.0052(19) 0.0011(18)
O2 0.0201(19) 0.015(2) 0.0158(18) 0.0013(14) -0.0015(15) 0.0002(14)
O3 0.033(2) 0.0156(19) 0.0159(19) -0.0023(15) 0.0144(17) -0.0004(15)
O4 0.032(2) 0.017(2) 0.017(2) 0.0030(17) 0.0146(18) 0.0004(17)
O5 0.0166(18) 0.0118(18) 0.0061(18) -0.0026(14) 0.0016(14) -0.0002(14)
O6 0.0167(19) 0.019(2) 0.0071(19) 0.0015(16) 0.0022(15) -0.0023(16)
Pr1 0.01387(11) 0.00963(11) 0.00416(11) -0.0009(2) 0.00079(8) -0.0002(2)
O1A 0.034(5) 0.027(5) 0.040(5) 0.001(4) 0.021(4) -0.007(4)
N1A 0.040(5) 0.055(5) 0.078(5) 0.011(5) 0.027(4) -0.011(4)
C1A 0.035(4) 0.042(5) 0.056(5) 0.005(4) 0.023(4) -0.004(4)
C2A 0.072(11) 0.097(14) 0.122(14) 0.020(12) 0.013(11) -0.016(11)
C3A 0.065(9) 0.092(13) 0.162(13) 0.007(12) 0.035(10) -0.024(9)
O1B 0.031(5) 0.030(5) 0.041(5) 0.000(5) 0.023(4) -0.006(4)
N1B 0.046(5) 0.061(6) 0.075(6) 0.014(5) 0.034(4) -0.013(5)
C1B 0.033(5) 0.041(5) 0.052(5) 0.006(4) 0.027(4) -0.007(4)
C2B 0.096(13) 0.120(16) 0.149(15) -0.025(13) 0.090(12) -0.017(12)
C3B 0.071(10) 0.070(10) 0.120(12) 0.026(10) 0.023(9) -0.028(9)
O1C 0.098(8) 0.093(11) 0.151(10) 0.010(9) 0.036(8) -0.006(7)
N1C 0.100(7) 0.075(7) 0.107(7) 0.022(6) 0.048(6) -0.002(6)
C1C 0.093(8) 0.076(8) 0.107(8) 0.011(7) 0.045(7) -0.016(7)
C2C 0.064(9) 0.087(11) 0.114(12) -0.008(10) 0.052(9) 0.005(8)
C3C 0.122(12) 0.060(10) 0.152(13) 0.011(9) 0.068(11) 0.025(9)

loop_
_atom_type_symbol
_atom_type_description
_atom_type_scat_dispersion_real
_atom_type_scat_dispersion_imag
_atom_type_scat_source
C C 0.0033 0.0016 'International Tables Vol C Tables 4.2.6.8 and 6.1.1.4'
H H 0.0000 0.0000 'International Tables Vol C Tables 4.2.6.8 and 6.1.1.4'
N N 0.0061 0.0033 'International Tables Vol C Tables 4.2.6.8 and 6.1.1.4'
O O 0.0106 0.0060 'International Tables Vol C Tables 4.2.6.8 and 6.1.1.4'
Pr Pr -0.2180 2.8214 'International Tables Vol C Tables 4.2.6.8 and 6.1.1.4'

loop_
_geom_angle_atom_site_label_1
_geom_angle_atom_site_label_2
_geom_angle_atom_site_label_3
_geom_angle
_geom_angle_site_symmetry_1
_geom_angle_site_symmetry_3
O2 C1 O1 124.7(5) . .
O2 C1 C2 119.3(5) . .
O1 C1 C2 116.0(5) . .
C7 C2 C3 119.5(5) . .
C7 C2 C1 120.7(5) . .
C3 C2 C1 119.8(5) . .
C2 C3 C4 119.6(6) . .
C2 C3 H3 120.2 . .
C4 C3 H3 120.2 . .
C3 C4 C5 121.8(6) . .
C3 C4 H4 119.1 . .
C5 C4 H4 119.1 . .
C6 C5 C4 116.3(6) . .
C6 C5 C5 121.8(4) . 2_757
C4 C5 C5 121.8(4) . 2_757
C5 C6 C7 121.5(7) . .
C5 C6 H6 119.3 . .
C7 C6 H6 119.3 . .
C2 C7 C6 121.2(6) . .
C2 C7 H7 119.4 . .
C6 C7 H7 119.4 . .
O3 C8 O4 125.5(5) . .
O3 C8 C9 118.0(5) . .
O4 C8 C9 116.6(5) . .
C14 C9 C10 119.5(4) . .
C14 C9 C8 120.8(5) . .
C10 C9 C8 119.7(5) . .
C11 C10 C9 119.8(5) . .
C11 C10 H10 120.1 . .
C9 C10 H10 120.1 . .
C10 C11 C12 120.9(5) . .
C10 C11 H11 119.6 . .
C12 C11 H11 119.6 . .
C13 C12 C11 118.6(5) . .
C13 C12 C19 120.4(5) . 4_645
C11 C12 C19 121.1(5) . 4_645
C14 C13 C12 120.3(5) . .
C14 C13 H13 119.8 . .
C12 C13 H13 119.8 . .
C9 C14 C13 120.7(5) . .
C9 C14 H14 119.6 . .
C13 C14 H14 119.6 . .
O6 C15 O5 121.5(5) . .
O6 C15 C16 119.4(5) . .
O5 C15 C16 118.6(5) . .
O6 C15 Pr1 60.1(3) . .
O5 C15 Pr1 66.7(3) . .
C16 C15 Pr1 149.3(3) . .
C17 C16 C21 119.5(5) . .
C17 C16 C15 120.9(5) . .
C21 C16 C15 119.3(5) . .
C16 C17 C18 120.1(5) . .
C16 C17 H17 120.0 . .
C18 C17 H17 120.0 . .
C19 C18 C17 120.9(5) . .
C19 C18 H18 119.6 . .
C17 C18 H18 119.6 . .
C18 C19 C20 119.2(5) . .
C18 C19 C12 120.1(5) . 4_655
C20 C19 C12 120.5(5) . 4_655
C19 C20 C21 119.7(5) . .
C19 C20 H20 120.2 . .
C21 C20 H20 120.2 . .
C16 C21 C20 120.6(5) . .
C16 C21 H21 119.7 . .
C20 C21 H21 119.7 . .
C1 O1 Pr1 162.3(4) . 4_656
C1 O2 Pr1 129.4(3) . .
C8 O3 Pr1 129.9(3) . .
C8 O4 Pr1 157.8(4) . 4_646
C15 O5 Pr1 136.3(3) . 4_656
C15 O5 Pr1 86.9(3) . .
Pr1 O5 Pr1 123.06(13) 4_656 .
C15 O6 Pr1 94.6(3) . .
O4 Pr1 O1 137.79(15) 4_656 4_646
O4 Pr1 O2 79.71(13) 4_656 .
O1 Pr1 O2 138.67(14) 4_646 .
O4 Pr1 O3 142.70(13) 4_656 .
O1 Pr1 O3 74.05(14) 4_646 .
O2 Pr1 O3 81.06(13) . .
O4 Pr1 O1B 72.0(7) 4_656 .
O1 Pr1 O1B 71.5(8) 4_646 .
O2 Pr1 O1B 121.4(8) . .
O3 Pr1 O1B 144.7(7) . .
O4 Pr1 O5 113.24(13) 4_656 4_646
O1 Pr1 O5 76.29(14) 4_646 4_646
O2 Pr1 O5 71.18(12) . 4_646
O3 Pr1 O5 90.00(12) . 4_646
O1B Pr1 O5 74.6(8) . 4_646
O4 Pr1 O1A 70.7(6) 4_656 .
O1 Pr1 O1A 73.0(6) 4_646 .
O2 Pr1 O1A 120.2(7) . .
O3 Pr1 O1A 146.1(6) . .
O5 Pr1 O1A 74.7(7) 4_646 .
O4 Pr1 O6 88.41(13) 4_656 .
O1 Pr1 O6 73.75(17) 4_646 .
O2 Pr1 O6 135.77(12) . .
O3 Pr1 O6 83.51(12) . .
O1B Pr1 O6 94.1(8) . .
O5 Pr1 O6 150.00(13) 4_646 .
O1A Pr1 O6 94.8(7) . .
O4 Pr1 O5 76.88(12) 4_656 .
O1 Pr1 O5 115.03(14) 4_646 .
O2 Pr1 O5 85.47(12) . .
O3 Pr1 O5 69.98(11) . .
O1B Pr1 O5 133.0(8) . .
O5 Pr1 O5 151.54(2) 4_646 .
O1A Pr1 O5 132.8(7) . .
O6 Pr1 O5 50.31(12) . .
O4 Pr1 C15 87.93(14) 4_656 .
O1 Pr1 C15 90.71(15) 4_646 .
O2 Pr1 C15 111.07(14) . .
O3 Pr1 C15 69.76(13) . .
O1B Pr1 C15 117.8(8) . .
O5 Pr1 C15 158.50(12) 4_646 .
O1A Pr1 C15 118.2(7) . .
O6 Pr1 C15 25.32(13) . .
O5 Pr1 C15 26.33(13) . .
C1A O1A Pr1 122.0(16) . .
C1A N1A C2A 117.9(13) . .
C1A N1A C3A 119.9(13) . .
C2A N1A C3A 122.2(13) . .
O1A C1A N1A 124.5(14) . .
O1A C1A H1A 117.7 . .
N1A C1A H1A 117.7 . .
N1A C2A H2A1 110.9 . .
N1A C2A H2A2 109.3 . .
H2A1 C2A H2A2 109.5 . .
N1A C2A H2A3 108.2 . .
H2A1 C2A H2A3 109.5 . .
H2A2 C2A H2A3 109.5 . .
N1A C3A H3A1 110.0 . .
N1A C3A H3A2 110.1 . .
H3A1 C3A H3A2 109.5 . .
N1A C3A H3A3 108.4 . .
H3A1 C3A H3A3 109.5 . .
H3A2 C3A H3A3 109.5 . .
C1B O1B Pr1 134(2) . .
C1B N1B C2B 119.4(13) . .
C1B N1B C3B 118.4(13) . .
C2B N1B C3B 122.2(13) . .
O1B C1B N1B 129.1(16) . .
O1B C1B H1B 115.4 . .
N1B C1B H1B 115.4 . .
N1B C2B H2B1 111.2 . .
N1B C2B H2B2 105.9 . .
H2B1 C2B H2B2 109.5 . .
N1B C2B H2B3 111.3 . .
H2B1 C2B H2B3 109.5 . .
H2B2 C2B H2B3 109.5 . .
N1B C3B H3B1 108.6 . .
N1B C3B H3B2 110.9 . .
H3B1 C3B H3B2 109.5 . .
N1B C3B H3B3 108.8 . .
H3B1 C3B H3B3 109.5 . .
H3B2 C3B H3B3 109.5 . .
C1C N1C C2C 118.5(13) . .
C1C N1C C3C 115.8(12) . .
C2C N1C C3C 123.1(13) . .
O1C C1C N1C 133.6(16) . .
O1C C1C H1C 113.2 . .
N1C C1C H1C 113.2 . .
N1C C2C H2C1 109.5 . .
N1C C2C H2C2 109.5 . .
H2C1 C2C H2C2 109.5 . .
N1C C2C H2C3 109.5 . .
H2C1 C2C H2C3 109.5 . .
H2C2 C2C H2C3 109.5 . .
N1C C3C H3C1 109.5 . .
N1C C3C H3C2 109.5 . .
H3C1 C3C H3C2 109.5 . .
N1C C3C H3C3 109.5 . .
H3C1 C3C H3C3 109.5 . .
H3C2 C3C H3C3 109.5 . .

loop_
_geom_bond_atom_site_label_1
_geom_bond_atom_site_label_2
_geom_bond_distance
_geom_bond_site_symmetry_2
C1 O2 1.249(7) .
C1 O1 1.257(7) .
C1 C2 1.498(7) .
C2 C7 1.359(9) .
C2 C3 1.368(9) .
C3 C4 1.395(8) .
C3 H3 0.9500 .
C4 C5 1.401(9) .
C4 H4 0.9500 .
C5 C6 1.381(9) .
C5 C5 1.468(12) 2_757
C6 C7 1.383(9) .
C6 H6 0.9500 .
C7 H7 0.9500 .
C8 O3 1.250(7) .
C8 O4 1.265(7) .
C8 C9 1.502(7) .
C9 C14 1.379(8) .
C9 C10 1.400(7) .
C10 C11 1.389(7) .
C10 H10 0.9500 .
C11 C12 1.399(8) .
C11 H11 0.9500 .
C12 C13 1.395(8) .
C12 C19 1.501(7) 4_645
C13 C14 1.395(7) .
C13 H13 0.9500 .
C14 H14 0.9500 .
C15 O6 1.250(6) .
C15 O5 1.294(6) .
C15 C16 1.488(7) .
C15 Pr1 2.913(5) .
C16 C17 1.381(8) .
C16 C21 1.389(8) .
C17 C18 1.402(7) .
C17 H17 0.9500 .
C18 C19 1.382(8) .
C18 H18 0.9500 .
C19 C20 1.399(8) .
C19 C12 1.501(7) 4_655
C20 C21 1.402(7) .
C20 H20 0.9500 .
C21 H21 0.9500 .
O1 Pr1 2.373(4) 4_656
O2 Pr1 2.430(4) .
O3 Pr1 2.444(3) .
O4 Pr1 2.363(4) 4_646
O5 Pr1 2.458(4) 4_656
O5 Pr1 2.681(4) .
O6 Pr1 2.533(4) .
Pr1 O4 2.363(4) 4_656
Pr1 O1 2.373(4) 4_646
Pr1 O1B 2.45(2) .
Pr1 O5 2.458(4) 4_646
Pr1 O1A 2.52(2) .
O1A C1A 1.234(11) .
N1A C1A 1.328(14) .
N1A C2A 1.385(16) .
N1A C3A 1.462(16) .
C1A H1A 0.9500 .
C2A H2A1 0.9800 .
C2A H2A2 0.9800 .
C2A H2A3 0.9800 .
C3A H3A1 0.9800 .
C3A H3A2 0.9800 .
C3A H3A3 0.9800 .
O1B C1B 1.228(11) .
N1B C1B 1.318(14) .
N1B C2B 1.394(16) .
N1B C3B 1.473(16) .
C1B H1B 0.9500 .
C2B H2B1 0.9800 .
C2B H2B2 0.9800 .
C2B H2B3 0.9800 .
C3B H3B1 0.9800 .
C3B H3B2 0.9800 .
C3B H3B3 0.9800 .
O1C C1C 1.205(12) .
N1C C1C 1.315(14) .
N1C C2C 1.388(15) .
N1C C3C 1.481(16) .
C1C H1C 0.9500 .
C2C H2C1 0.9800 .
C2C H2C2 0.9800 .
C2C H2C3 0.9800 .
C3C H3C1 0.9800 .
C3C H3C2 0.9800 .
C3C H3C3 0.9800 .

loop_
_platon_squeeze_void_nr
_platon_squeeze_void_average_x
_platon_squeeze_void_average_y
_platon_squeeze_void_average_z
_platon_squeeze_void_volume
_platon_squeeze_void_count_electrons
_platon_squeeze_void_content
1 0.500 -0.186 0.444 262 84 ' '
2 0.000 0.314 0.567 262 84 ' '
